data_8000502
loop_
_publ_author_name
'Huang, Xue-Qin'
'Zhang, Hua'
'Wang, Fang'
'Gan, Tian'
'Xu, Zhe-Kun'
'Wang, Zhong-Xia'

_publ_section_title
;
 A Photoluminescent Lead Bromide Hybrid Perovskite Molecular Ferroelastic
 Semiconductor with Sequential High-<i>T</i><sub>c</sub> Phase
 Transitions.
;
_journal_issue 21
_journal_name_full 'The journal of physical chemistry letters'
_journal_page_first 5221
_journal_page_last 5227
_journal_paper_doi 10.1021/acs.jpclett.1c01473
_journal_volume 12
_journal_year 2021
_chemical_formula_moiety 'Br3 Pb, C4 H12 N O'
_chemical_formula_sum 'C4 H12 Br3 N O Pb'
_chemical_formula_weight 537.05
_space_group_crystal_system orthorhombic
_space_group_IT_number 62
_space_group_name_Hall '-P 2ac 2n'
_space_group_name_H-M_alt 'P n m a'
_atom_sites_solution_hydrogens difmap
_audit_creation_method SHELXL-2014/7
_cell_angle_alpha 90
_cell_angle_beta 90
_cell_angle_gamma 90
_cell_formula_units_Z 4
_cell_length_a 15.343(4)
_cell_length_b 7.8403(14)
_cell_length_c 10.165(3)
_cell_measurement_reflns_used 467
_cell_measurement_temperature 393(2)
_cell_measurement_theta_max 17.4140
_cell_measurement_theta_min 2.4030
_cell_volume 1222.8(5)
_computing_cell_refinement 'CrysAlisPro 1.171.40.14e (Rigaku OD, 2018)'
_computing_data_collection 'CrysAlisPro 1.171.40.14e (Rigaku OD, 2018)'
_computing_data_reduction 'CrysAlisPro 1.171.40.14e (Rigaku OD, 2018)'
_computing_molecular_graphics 'Bruker SHELXTL'
_computing_publication_material 'Bruker SHELXTL'
_computing_structure_refinement 'SHELXL-2014/7 (Sheldrick, 2014)'
_diffrn_ambient_temperature 393(2)
_diffrn_measured_fraction_theta_full 0.517
_diffrn_measured_fraction_theta_max 0.416
_diffrn_measurement_device_type 'XtaLAB Synergy R, DW system, HyPix'
_diffrn_measurement_method \w
_diffrn_radiation_type MoK\a
_diffrn_radiation_wavelength 0.71073
_diffrn_reflns_av_R_equivalents 0.1025
_diffrn_reflns_av_unetI/netI 0.0873
_diffrn_reflns_Laue_measured_fraction_full 0.517
_diffrn_reflns_Laue_measured_fraction_max 0.416
_diffrn_reflns_limit_h_max 21
_diffrn_reflns_limit_h_min -20
_diffrn_reflns_limit_k_max 9
_diffrn_reflns_limit_k_min -9
_diffrn_reflns_limit_l_max 14
_diffrn_reflns_limit_l_min -12
_diffrn_reflns_number 3252
_diffrn_reflns_point_group_measured_fraction_full 0.517
_diffrn_reflns_point_group_measured_fraction_max 0.416
_diffrn_reflns_theta_full 25.242
_diffrn_reflns_theta_max 30.564
_diffrn_reflns_theta_min 2.403
_diffrn_source 'Rotating-anode X-ray tube'
_exptl_absorpt_coefficient_mu 23.520
_exptl_absorpt_correction_T_max 0.615
_exptl_absorpt_correction_T_min 0.564
_exptl_absorpt_correction_type multi-scan
_exptl_absorpt_process_details 'CrysAlisPro 1.171.40.14e (Rigaku OD, 2018)'
_exptl_crystal_colour Colorless
_exptl_crystal_density_diffrn 2.917
_exptl_crystal_density_method 'not measured'
_exptl_crystal_description Block
_exptl_crystal_F_000 952
_exptl_crystal_size_max 0.3
_exptl_crystal_size_mid 0.2
_exptl_crystal_size_min 0.2
_refine_diff_density_max 1.152
_refine_diff_density_min -0.698
_refine_diff_density_rms 0.274
_refine_ls_extinction_method none
_refine_ls_goodness_of_fit_ref 1.165
_refine_ls_hydrogen_treatment constr
_refine_ls_matrix_type full
_refine_ls_number_parameters 43
_refine_ls_number_reflns 834
_refine_ls_number_restraints 60
_refine_ls_restrained_S_all 1.688
_refine_ls_R_factor_all 0.2539
_refine_ls_R_factor_gt 0.1143
_refine_ls_shift/su_max 0.000
_refine_ls_shift/su_mean 0.000
_refine_ls_structure_factor_coef Fsqd
_refine_ls_weighting_details 'w=1/[\s^2^(Fo^2^)+(0.1088P)^2^+10.0218P] where P=(Fo^2^+2Fc^2^)/3'
_refine_ls_weighting_scheme calc
_refine_ls_wR_factor_gt 0.2484
_refine_ls_wR_factor_ref 0.3099
_reflns_Friedel_coverage 0.000
_reflns_number_gt 326
_reflns_number_total 834
_reflns_threshold_expression 'I > 2\s(I)'
_cod_data_source_file jz1c01473_si_002.cif
_cod_data_source_block DeanolPbBr3_393K
_cod_depositor_comments
;
The following automatic conversions were performed:

data item '_exptl_absorpt_correction_type' value 'Multi-scan' was
changed to 'multi-scan' in accordance with the
/home/data/users/saulius/crontab/automatic-downloads/rss-feeds/ACS/lib/dictionaries/cif_core.dic
dictionary named 'cif_core.dic' version 2.4.2 last updated on
2011-04-26.

Automatic conversion script
Id: cif_fix_values 7556 2019-12-06 15:28:31Z antanas 

 Adding full bibliography for 8000502--8000504.cif.
;
_cod_database_code 8000502
_shelx_shelxl_version_number 2014/7
_shelx_space_group_comment
;
The symmetry employed for this shelxl refinement is uniquely defined
by the following loop, which should always be used as a source of
symmetry information in preference to the above space-group names.
They are only intended as comments.
;

loop_
_space_group_symop_operation_xyz
'x, y, z'
'-x+1/2, -y, z+1/2'
'x+1/2, -y+1/2, -z+1/2'
'-x, y+1/2, -z'
'-x, -y, -z'
'x-1/2, y, -z-1/2'
'-x-1/2, y-1/2, z-1/2'
'x, -y-1/2, z'

loop_
_atom_site_label
_atom_site_type_symbol
_atom_site_fract_x
_atom_site_fract_y
_atom_site_fract_z
_atom_site_U_iso_or_equiv
_atom_site_adp_type
_atom_site_occupancy
_atom_site_site_symmetry_order
_atom_site_calc_flag
_atom_site_refinement_flags_posn
_atom_site_refinement_flags_adp
_atom_site_refinement_flags_occupancy
_atom_site_disorder_assembly
_atom_site_disorder_group
N1 N 0.316(10) 0.2500 0.106(10) 0.93(11) Uani 1 2 d DS TU P . .
H1D H 0.3155 0.1352 0.1061 1.113 Uiso 0.5 1 d R U P . .
C3 C 0.371(13) 0.2500 0.000(15) 0.93(11) Uani 1 2 d DS TU P . .
H3A H 0.4254 0.2891 0.0349 1.113 Uiso 0.5 1 d R U P . .
H3B H 0.3538 0.3236 -0.0707 1.113 Uiso 0.5 1 d R U P . .
Pb1 Pb 0.5000 0.0000 0.5000 0.1328(18) Uani 1 2 d S . P . .
Br2 Br 0.6465(9) -0.2500 0.447(2) 0.183(5) Uani 1 2 d S T P . .
Br3 Br 0.6049(9) 0.2500 0.6647(15) 0.176(5) Uani 1 2 d S T P . .
C2 C 0.345(16) 0.2500 0.234(12) 0.93(11) Uani 1 2 d DS TU P . .
H2A H 0.4067 0.2500 0.2452 1.391 Uiso 1 2 d R U P . .
H2B H 0.3204 0.3500 0.2745 1.391 Uiso 0.5 1 d R U P . .
H2C H 0.3204 0.1500 0.2745 1.391 Uiso 0.5 1 d R U P . .
C1 C 0.226(10) 0.2500 0.09(2) 0.93(11) Uani 1 2 d DS TU P . .
H1A H 0.2177 0.2500 0.0000 1.391 Uiso 1 2 d R U P . .
H1B H 0.2000 0.1500 0.1309 1.391 Uiso 0.5 1 d R U P . .
H1C H 0.2000 0.3500 0.1309 1.391 Uiso 0.5 1 d R U P . .
Br1 Br 0.5414(6) 0.2500 0.2821(10) 0.167(4) Uani 1 2 d S T P . .
O1 O 0.436(17) -0.01(3) 0.05(3) 0.93(11) Uani 0.5 1 d D U P . .
H1F H 0.4064 -0.0601 0.1048 1.113 Uiso 0.5 1 d R U P . .
C4 C 0.378(16) 0.068(5) -0.044(16) 0.93(11) Uani 0.5 1 d D U P . .
H4A H 0.4073 0.0630 -0.1273 1.113 Uiso 0.5 1 d R U P . .
H4B H 0.3219 0.0160 -0.0519 1.113 Uiso 0.5 1 d R U P . .

loop_
_atom_site_aniso_label
_atom_site_aniso_U_11
_atom_site_aniso_U_22
_atom_site_aniso_U_33
_atom_site_aniso_U_23
_atom_site_aniso_U_13
_atom_site_aniso_U_12
N1 0.93(11) 0.93(11) 0.93(11) 0.000 0.000(5) 0.000
C3 0.93(11) 0.93(11) 0.93(11) 0.000 0.000(5) 0.000
Pb1 0.138(3) 0.090(2) 0.170(3) 0.0005(16) -0.037(6) 0.044(4)
Br2 0.132(8) 0.155(10) 0.263(16) 0.000 0.029(9) 0.000
Br3 0.174(11) 0.169(10) 0.185(11) 0.000 -0.043(9) 0.000
C2 0.93(11) 0.93(11) 0.93(11) 0.000 0.000(5) 0.000
C1 0.93(11) 0.93(11) 0.93(11) 0.000 0.000(5) 0.000
Br1 0.148(8) 0.193(9) 0.160(8) 0.000 0.009(6) 0.000
O1 0.93(11) 0.93(11) 0.93(11) 0.000 0.000(5) 0.000
C4 0.93(11) 0.93(11) 0.93(11) 0.000 0.000(5) 0.000

loop_
_atom_type_symbol
_atom_type_description
_atom_type_scat_dispersion_real
_atom_type_scat_dispersion_imag
_atom_type_scat_source
C C 0.0033 0.0016 'International Tables Vol C Tables 4.2.6.8 and 6.1.1.4'
H H 0.0000 0.0000 'International Tables Vol C Tables 4.2.6.8 and 6.1.1.4'
Br Br -0.2901 2.4595 'International Tables Vol C Tables 4.2.6.8 and 6.1.1.4'
N N 0.0061 0.0033 'International Tables Vol C Tables 4.2.6.8 and 6.1.1.4'
O O 0.0106 0.0060 'International Tables Vol C Tables 4.2.6.8 and 6.1.1.4'
Pb Pb -3.3944 10.1111 'International Tables Vol C Tables 4.2.6.8 and 6.1.1.4'

loop_
_geom_angle_atom_site_label_1
_geom_angle_atom_site_label_2
_geom_angle_atom_site_label_3
_geom_angle
_geom_angle_site_symmetry_1
_geom_angle_site_symmetry_3
_geom_angle_publ_flag
C3 N1 C2 122.9(14) . . ?
C3 N1 C1 122.9(14) . . ?
C2 N1 C1 114.3(13) . . ?
C3 N1 H1D 90.0 . . ?
C2 N1 H1D 90.0 . . ?
C1 N1 H1D 90.0 . . ?
N1 C3 C4 106.4(16) . . ?
N1 C3 C4 106.4(16) . 8_565 ?
C4 C3 C4 144(9) . 8_565 ?
N1 C3 H3A 104.6 . . ?
C4 C3 H3A 110.1 . . ?
C4 C3 H3A 74.7 8_565 . ?
N1 C3 H3B 115.1 . . ?
C4 C3 H3B 111.7 . . ?
C4 C3 H3B 39.3 8_565 . ?
H3A C3 H3B 108.6 . . ?
Br1 Pb1 Br1 180.0 5_656 . ?
Br1 Pb1 Br2 97.7(3) 5_656 5_656 ?
Br1 Pb1 Br2 82.3(3) . 5_656 ?
Br1 Pb1 Br2 82.3(3) 5_656 . ?
Br1 Pb1 Br2 97.7(3) . . ?
Br2 Pb1 Br2 180.0 5_656 . ?
Br1 Pb1 Br3 82.8(3) 5_656 5_656 ?
Br1 Pb1 Br3 97.2(3) . 5_656 ?
Br2 Pb1 Br3 97.0(4) 5_656 5_656 ?
Br2 Pb1 Br3 83.0(4) . 5_656 ?
Br1 Pb1 Br3 97.2(3) 5_656 . ?
Br1 Pb1 Br3 82.8(3) . . ?
Br2 Pb1 Br3 83.0(4) 5_656 . ?
Br2 Pb1 Br3 97.0(4) . . ?
Br3 Pb1 Br3 180.0 5_656 . ?
Pb1 Br2 Pb1 80.6(3) 4_646 . ?
Pb1 Br3 Pb1 80.3(3) . 4_656 ?
N1 C2 H2A 115.7 . . ?
N1 C2 H2B 106.3 . . ?
H2A C2 H2B 109.5 . . ?
N1 C2 H2C 106.3 . . ?
H2A C2 H2C 109.5 . . ?
H2B C2 H2C 109.5 . . ?
N1 C1 H1A 103.3 . . ?
N1 C1 H1B 112.5 . . ?
H1A C1 H1B 109.5 . . ?
N1 C1 H1C 112.5 . . ?
H1A C1 H1C 109.5 . . ?
H1B C1 H1C 109.5 . . ?
Pb1 Br1 Pb1 80.8(3) 4_656 . ?
C4 O1 H1F 109.2 . . ?
O1 C4 C3 104.8(16) . . ?
O1 C4 H4A 105.9 . . ?
C3 C4 H4A 109.6 . . ?
O1 C4 H4B 116.5 . . ?
C3 C4 H4B 110.9 . . ?
H4A C4 H4B 108.9 . . ?

loop_
_geom_bond_atom_site_label_1
_geom_bond_atom_site_label_2
_geom_bond_distance
_geom_bond_site_symmetry_2
_geom_bond_publ_flag
N1 C3 1.369(17) . ?
N1 C2 1.375(17) . ?
N1 C1 1.375(17) . ?
N1 H1D 0.9000 . ?
C3 C4 1.50(2) . ?
C3 C4 1.50(2) 8_565 ?
C3 H3A 0.9601 . ?
C3 H3B 0.9600 . ?
Pb1 Br1 3.025(8) 5_656 ?
Pb1 Br1 3.025(8) . ?
Pb1 Br2 3.030(9) 5_656 ?
Pb1 Br2 3.030(9) . ?
Pb1 Br3 3.039(9) 5_656 ?
Pb1 Br3 3.039(9) . ?
Br2 Pb1 3.030(9) 4_646 ?
Br3 Pb1 3.039(9) 4_656 ?
C2 H2A 0.9600 . ?
C2 H2B 0.9600 . ?
C2 H2C 0.9600 . ?
C1 H1A 0.9600 . ?
C1 H1B 0.9600 . ?
C1 H1C 0.9600 . ?
Br1 Pb1 3.025(8) 4_656 ?
O1 C4 1.40(2) . ?
O1 H1F 0.8499 . ?
C4 H4A 0.9600 . ?
C4 H4B 0.9600 . ?
